data_7125391
loop_
_publ_author_name
'Wang, Yin-Feng'
'Lu, Hai-Yan'
'Shen, Yi-Fan'
'Li, Meng'
'Chen, Chuan-Feng'

_publ_section_title
;
 Novel oxacalix[2]arene[2]triazines with thermally activated delayed
 fluorescence and aggregation-induced emission properties.
;
_journal_issue 64
_journal_name_full 'Chemical communications (Cambridge, England)'
_journal_page_first 9559
_journal_page_last 9562
_journal_paper_doi 10.1039/c9cc04995a
_journal_volume 55
_journal_year 2019
_chemical_formula_moiety 'C80 H48 N8 O4'
_chemical_formula_sum 'C80 H48 N8 O4'
_chemical_formula_weight 1185.26
_space_group_crystal_system monoclinic
_space_group_IT_number 14
_space_group_name_Hall '-P 2yn'
_space_group_name_H-M_alt 'P 1 21/n 1'
_atom_sites_solution_hydrogens geom
_audit_creation_date 2019-03-11
_audit_creation_method
;
Olex2 1.2
(compiled 2018.05.29 svn.r3508 for OlexSys, GUI svn.r5506)
;
_audit_update_record
;
2019-06-12 deposited with the CCDC.	2019-07-18 downloaded from the CCDC.
;
_cell_angle_alpha 90
_cell_angle_beta 94.208(2)
_cell_angle_gamma 90
_cell_formula_units_Z 4
_cell_length_a 14.9786(4)
_cell_length_b 9.0590(2)
_cell_length_c 57.2212(11)
_cell_measurement_reflns_used 18786
_cell_measurement_temperature 169.99(10)
_cell_measurement_theta_max 75.6740
_cell_measurement_theta_min 3.0500
_cell_volume 7743.5(3)
_computing_cell_refinement 'CrysAlisPro 1.171.40.14e (Rigaku OD, 2018)'
_computing_data_collection 'CrysAlisPro 1.171.40.14e (Rigaku OD, 2018)'
_computing_data_reduction 'CrysAlisPro 1.171.40.14e (Rigaku OD, 2018)'
_computing_molecular_graphics 'Olex2 (Dolomanov et al., 2009)'
_computing_publication_material 'Olex2 (Dolomanov et al., 2009)'
_computing_structure_refinement 'ShelXL (Sheldrick, 2015)'
_computing_structure_solution 'SHELXT 2014/5 (Sheldrick, 2014)'
_diffrn_ambient_environment N~2~
_diffrn_ambient_temperature 169.99(10)
_diffrn_detector 'CCD plate'
_diffrn_detector_type HyPix
_diffrn_measured_fraction_theta_full 0.983
_diffrn_measured_fraction_theta_max 0.939
_diffrn_measurement_details
;
List of Runs (angles in degrees, time in seconds):

  # Type    Start    End  Width  t~exp~   \w     \q     \k     \f   Frames
#--------------------------------------------------------------------------
  1  \w    -60.00  28.00   0.25    1.00    --  -47.20  19.00 -90.00  352
  2  \w     15.00  71.00   0.25    1.00    --   47.20 -88.00-150.00  224
  3  \w     32.00  69.50   0.25    4.00    --  103.25 -88.00-150.00  150
  4  \w     81.00 115.00   0.25    4.00    --  103.25 -30.00 -30.00  136
  5  \w    106.00 145.00   0.25    4.00    --  103.25  30.00-120.00  156
  6  \w     92.00 168.00   0.25    4.00    --  103.25  45.00 -60.00  304
  7  \w     91.00 165.00   0.25    4.00    --  103.25  45.00 -90.00  296
  8  \w     83.00 151.00   0.25    4.00    --  103.25  88.00 -34.00  272
  9  \w     28.00  73.00   0.25    4.00    --  103.25 -30.00 -30.00  180
 10  \w     38.00 109.00   0.25    4.00    --  103.25 -94.00 -30.00  284
 11  \w    -15.00  11.00   0.25    1.00    --   47.20 -88.00-150.00  104
 12  \w    -75.00  10.00   0.25    1.00    --  -47.20  88.00 -34.00  340
 13  \w   -101.00 -76.00   0.25    4.00    --  -99.00  88.00 -34.00  100
 14  \w   -167.00 -86.00   0.25    4.00    --  -99.00 -45.00-120.00  324
 15  \w   -120.00 -76.00   0.25    1.00    --  -47.20-125.00-150.00  176
 16  \w   -100.00 -73.00   0.25    4.00    --  -99.00-125.00 -60.00  108
 17  \w   -120.00 -72.00   0.25    1.00    --  -47.20-125.00   0.00  192
 18  \w   -137.00-110.00   0.25    4.00    --  -99.00-125.00 -60.00  108
 19  \w   -155.00-129.00   0.25    4.00    --  -99.00 -88.00-150.00  104
;
_diffrn_measurement_device 'four-circle diffractometer'
_diffrn_measurement_device_type 'XtaLAB Synergy R, HyPix'
_diffrn_measurement_method '\w scans'
_diffrn_orient_matrix_type 'CrysAlisPro convention (1999,Acta A55,543-557)'
_diffrn_orient_matrix_UB_11 -0.0374455000
_diffrn_orient_matrix_UB_12 -0.0073019000
_diffrn_orient_matrix_UB_13 0.0243493000
_diffrn_orient_matrix_UB_21 -0.0398126000
_diffrn_orient_matrix_UB_22 -0.1534198000
_diffrn_orient_matrix_UB_23 -0.0059363000
_diffrn_orient_matrix_UB_31 0.0874603000
_diffrn_orient_matrix_UB_32 -0.0729050000
_diffrn_orient_matrix_UB_33 0.0100529000
_diffrn_radiation_monochromator mirror
_diffrn_radiation_probe x-ray
_diffrn_radiation_type CuK\a
_diffrn_radiation_wavelength 1.54178
_diffrn_reflns_av_R_equivalents 0.0615
_diffrn_reflns_av_unetI/netI 0.0418
_diffrn_reflns_Laue_measured_fraction_full 0.983
_diffrn_reflns_Laue_measured_fraction_max 0.939
_diffrn_reflns_limit_h_max 18
_diffrn_reflns_limit_h_min -17
_diffrn_reflns_limit_k_max 8
_diffrn_reflns_limit_k_min -11
_diffrn_reflns_limit_l_max 71
_diffrn_reflns_limit_l_min -71
_diffrn_reflns_number 52610
_diffrn_reflns_point_group_measured_fraction_full 0.983
_diffrn_reflns_point_group_measured_fraction_max 0.939
_diffrn_reflns_theta_full 67.679
_diffrn_reflns_theta_max 75.626
_diffrn_reflns_theta_min 3.002
_diffrn_source 'Rotating-anode X-ray tube'
_diffrn_source_type 'PhotonJet R (Cu) X-ray Source'
_exptl_absorpt_coefficient_mu 0.507
_exptl_absorpt_correction_T_max 1.00000
_exptl_absorpt_correction_T_min 0.69174
_exptl_absorpt_correction_type multi-scan
_exptl_absorpt_process_details
;
CrysAlisPro 1.171.40.14e (Rigaku Oxford Diffraction, 2018)
Empirical absorption correction using spherical harmonics,
 implemented in SCALE3 ABSPACK scaling algorithm.
;
_exptl_crystal_colour yellow
_exptl_crystal_colour_primary yellow
_exptl_crystal_density_diffrn 1.017
_exptl_crystal_description prism
_exptl_crystal_F_000 2464
_exptl_crystal_size_max 0.245
_exptl_crystal_size_mid 0.034
_exptl_crystal_size_min 0.023
_refine_diff_density_max 0.369
_refine_diff_density_min -0.330
_refine_diff_density_rms 0.062
_refine_ls_extinction_method none
_refine_ls_goodness_of_fit_ref 1.089
_refine_ls_hydrogen_treatment constr
_refine_ls_matrix_type full
_refine_ls_number_parameters 829
_refine_ls_number_reflns 15105
_refine_ls_number_restraints 0
_refine_ls_restrained_S_all 1.089
_refine_ls_R_factor_all 0.0968
_refine_ls_R_factor_gt 0.0832
_refine_ls_shift/su_max 0.001
_refine_ls_shift/su_mean 0.000
_refine_ls_structure_factor_coef Fsqd
_refine_ls_weighting_details 'w=1/[\s^2^(Fo^2^)+(0.1031P)^2^+10.3369P] where P=(Fo^2^+2Fc^2^)/3'
_refine_ls_weighting_scheme calc
_refine_ls_wR_factor_gt 0.2327
_refine_ls_wR_factor_ref 0.2421
_reflns_Friedel_coverage 0.000
_reflns_number_gt 11977
_reflns_number_total 15105
_reflns_threshold_expression 'I > 2\s(I)'
_cod_data_source_file c9cc04995a2.cif
_cod_data_source_block tx402a_sq
_cod_database_code 7125391
_shelx_shelxl_version_number 2016/6
_chemical_oxdiff_formula CHNO
_shelx_space_group_comment
;
The symmetry employed for this shelxl refinement is uniquely defined
by the following loop, which should always be used as a source of
symmetry information in preference to the above space-group names.
They are only intended as comments.
;
_reflns_odcompleteness_completeness 98.25
_reflns_odcompleteness_iscentric 1
_reflns_odcompleteness_theta 66.97
_olex2_refinement_description
;
1. Fixed Uiso
 At 1.2 times of:
  All C(H) groups
2.a Aromatic/amide H refined with riding coordinates:
 C3(H3), C4(H4), C5(H5), C6(H6), C9(H9), C10(H10), C11(H11), C12(H12),
 C16(H16), C17(H17), C18(H18), C19(H19), C23(H23), C24(H24), C25(H25), C26(H26),
  C28(H28), C29(H29), C31(H31), C32(H32), C37(H37), C38(H38), C39(H39),
 C41(H41), C46(H46), C47(H47), C48(H48), C50(H50), C52(H52), C53(H53), C55(H55),
  C56(H56), C58(H58), C59(H59), C60(H60), C61(H61), C66(H66), C67(H67),
 C68(H68), C69(H69), C71(H71), C72(H72), C73(H73), C74(H74), C77(H77), C78(H78),
  C79(H79), C80(H80)
;
_olex2_submission_special_instructions 'No special instructions were received'
_oxdiff_exptl_absorpt_empirical_details
;
Empirical correction (ABSPACK) includes:
- Absorption correction using spherical harmonics
- Frame scaling
;
_oxdiff_exptl_absorpt_empirical_full_max 1.706
_oxdiff_exptl_absorpt_empirical_full_min 0.605

loop_
_space_group_symop_operation_xyz
'x, y, z'
'-x+1/2, y+1/2, -z+1/2'
'-x, -y, -z'
'x-1/2, -y-1/2, z-1/2'

loop_
_atom_site_label
_atom_site_type_symbol
_atom_site_fract_x
_atom_site_fract_y
_atom_site_fract_z
_atom_site_U_iso_or_equiv
_atom_site_adp_type
_atom_site_occupancy
_atom_site_site_symmetry_order
_atom_site_calc_flag
_atom_site_refinement_flags_posn
O1 O 0.81424(15) 0.7633(3) 0.74349(4) 0.0472(6) Uani 1 1 d .
O2 O 0.91828(17) 0.6108(3) 0.66968(4) 0.0490(6) Uani 1 1 d .
O3 O 0.69285(18) 0.8870(3) 0.63307(4) 0.0513(6) Uani 1 1 d .
O4 O 0.62626(15) 1.1015(2) 0.70598(4) 0.0418(5) Uani 1 1 d .
N1 N 0.33392(18) 0.7857(3) 0.81743(5) 0.0417(6) Uani 1 1 d .
N2 N 0.68361(18) 0.8161(3) 0.75803(4) 0.0390(6) Uani 1 1 d .
N3 N 0.72574(17) 0.9345(3) 0.72329(4) 0.0357(5) Uani 1 1 d .
N4 N 0.58562(17) 0.9888(3) 0.73815(4) 0.0371(6) Uani 1 1 d .
N5 N 0.80609(19) 0.7579(3) 0.65296(4) 0.0401(6) Uani 1 1 d .
N6 N 0.84952(19) 0.5300(3) 0.63631(5) 0.0406(6) Uani 1 1 d .
N7 N 0.7267(2) 0.6665(3) 0.61835(5) 0.0429(6) Uani 1 1 d .
N8 N 0.7590(2) 0.1728(3) 0.54033(5) 0.0422(6) Uani 1 1 d .
C1 C 0.2490(2) 0.7561(4) 0.80628(6) 0.0467(8) Uani 1 1 d .
C2 C 0.1788(2) 0.7183(4) 0.81990(6) 0.0412(7) Uani 1 1 d .
C3 C 0.0934(2) 0.6975(4) 0.80876(6) 0.0483(8) Uani 1 1 d .
H3 H 0.046161 0.673464 0.817742 0.058 Uiso 1 1 calc R
C4 C 0.0772(3) 0.7116(5) 0.78463(7) 0.0578(10) Uani 1 1 d .
H4 H 0.019598 0.701290 0.777585 0.069 Uiso 1 1 calc R
C5 C 0.1484(3) 0.7413(6) 0.77133(7) 0.0661(12) Uani 1 1 d .
H5 H 0.139099 0.747505 0.755110 0.079 Uiso 1 1 calc R
C6 C 0.2335(3) 0.7620(5) 0.78200(7) 0.0608(11) Uani 1 1 d .
H6 H 0.280987 0.780176 0.772808 0.073 Uiso 1 1 calc R
C7 C 0.1971(2) 0.6859(4) 0.84601(6) 0.0401(7) Uani 1 1 d .
C8 C 0.2160(2) 0.5201(4) 0.84886(6) 0.0463(8) Uani 1 1 d .
C9 C 0.2839(3) 0.4371(4) 0.84037(8) 0.0580(10) Uani 1 1 d .
H9 H 0.327976 0.481720 0.832167 0.070 Uiso 1 1 calc R
C10 C 0.2853(3) 0.2869(5) 0.84426(11) 0.0784(14) Uani 1 1 d .
H10 H 0.330327 0.230197 0.838420 0.094 Uiso 1 1 calc R
C11 C 0.2202(3) 0.2182(5) 0.85682(11) 0.0830(15) Uani 1 1 d .
H11 H 0.222826 0.117009 0.859562 0.100 Uiso 1 1 calc R
C12 C 0.1521(3) 0.3016(5) 0.86512(9) 0.0713(12) Uani 1 1 d .
H12 H 0.107559 0.256573 0.873113 0.086 Uiso 1 1 calc R
C13 C 0.1505(3) 0.4533(4) 0.86142(7) 0.0511(8) Uani 1 1 d .
C15 C 0.0864(2) 0.5674(4) 0.86796(6) 0.0443(7) Uani 1 1 d .
C16 C 0.0094(3) 0.5563(5) 0.88012(7) 0.0550(9) Uani 1 1 d .
H16 H -0.008717 0.465920 0.885871 0.066 Uiso 1 1 calc R
C17 C -0.0389(3) 0.6819(5) 0.88336(7) 0.0590(10) Uani 1 1 d .
H17 H -0.090826 0.676300 0.891274 0.071 Uiso 1 1 calc R
C18 C -0.0123(3) 0.8158(5) 0.87517(7) 0.0629(11) Uani 1 1 d .
H18 H -0.046003 0.899528 0.877828 0.075 Uiso 1 1 calc R
C19 C 0.0648(3) 0.8289(4) 0.86289(7) 0.0528(9) Uani 1 1 d .
H19 H 0.082455 0.919849 0.857243 0.063 Uiso 1 1 calc R
C20 C 0.1138(2) 0.7029(4) 0.85941(6) 0.0425(7) Uani 1 1 d .
C21 C 0.2756(2) 0.7810(3) 0.85592(5) 0.0373(6) Uani 1 1 d .
C22 C 0.3423(2) 0.8238(3) 0.84136(5) 0.0369(6) Uani 1 1 d .
C23 C 0.4158(2) 0.9051(4) 0.85065(6) 0.0425(7) Uani 1 1 d .
H23 H 0.460294 0.932913 0.841036 0.051 Uiso 1 1 calc R
C24 C 0.4227(2) 0.9441(4) 0.87389(6) 0.0463(8) Uani 1 1 d .
H24 H 0.471790 0.998350 0.879949 0.056 Uiso 1 1 calc R
C25 C 0.3570(3) 0.9032(4) 0.88829(6) 0.0507(8) Uani 1 1 d .
H25 H 0.361263 0.930849 0.903981 0.061 Uiso 1 1 calc R
C26 C 0.2851(2) 0.8212(4) 0.87934(6) 0.0465(8) Uani 1 1 d .
H26 H 0.241804 0.792048 0.889242 0.056 Uiso 1 1 calc R
C27 C 0.4060(2) 0.8205(4) 0.80321(6) 0.0403(7) Uani 1 1 d .
C28 C 0.4021(2) 0.9429(4) 0.78885(6) 0.0407(7) Uani 1 1 d .
H28 H 0.355160 1.009532 0.789534 0.049 Uiso 1 1 calc R
C29 C 0.4673(2) 0.9675(4) 0.77347(6) 0.0390(7) Uani 1 1 d .
H29 H 0.463471 1.049068 0.763587 0.047 Uiso 1 1 calc R
C30 C 0.5393(2) 0.8692(3) 0.77277(5) 0.0356(6) Uani 1 1 d .
C31 C 0.5461(2) 0.7503(4) 0.78821(6) 0.0420(7) Uani 1 1 d .
H31 H 0.595511 0.688033 0.788586 0.050 Uiso 1 1 calc R
C32 C 0.4785(2) 0.7256(4) 0.80301(6) 0.0424(7) Uani 1 1 d .
H32 H 0.481771 0.644267 0.812950 0.051 Uiso 1 1 calc R
C33 C 0.6073(2) 0.8921(3) 0.75557(5) 0.0339(6) Uani 1 1 d .
C34 C 0.6481(2) 1.0036(3) 0.72312(5) 0.0357(6) Uani 1 1 d .
C35 C 0.7379(2) 0.8421(4) 0.74128(5) 0.0378(7) Uani 1 1 d .
C36 C 0.8753(2) 0.7768(4) 0.72597(5) 0.0395(7) Uani 1 1 d .
C37 C 0.9497(2) 0.8611(4) 0.73042(6) 0.0465(8) Uani 1 1 d .
H37 H 0.958103 0.913835 0.744346 0.056 Uiso 1 1 calc R
C38 C 1.0132(2) 0.8673(4) 0.71387(6) 0.0475(8) Uani 1 1 d .
H38 H 1.064288 0.924697 0.716728 0.057 Uiso 1 1 calc R
C39 C 1.0007(2) 0.7891(4) 0.69332(6) 0.0467(8) Uani 1 1 d .
H39 H 1.042759 0.793287 0.682155 0.056 Uiso 1 1 calc R
C40 C 0.9250(2) 0.7047(4) 0.68961(5) 0.0393(7) Uani 1 1 d .
C41 C 0.8603(2) 0.6965(4) 0.70553(5) 0.0396(7) Uani 1 1 d .
H41 H 0.809069 0.639519 0.702639 0.047 Uiso 1 1 calc R
C42 C 0.8545(2) 0.6364(3) 0.65249(5) 0.0368(6) Uani 1 1 d .
C43 C 0.7839(2) 0.5517(3) 0.61953(5) 0.0384(7) Uani 1 1 d .
C44 C 0.7443(2) 0.7653(4) 0.63512(5) 0.0407(7) Uani 1 1 d .
C45 C 0.7093(2) 0.9970(4) 0.65025(5) 0.0410(7) Uani 1 1 d .
C46 C 0.7682(3) 1.1096(4) 0.64637(6) 0.0483(8) Uani 1 1 d .
H46 H 0.798222 1.112568 0.632715 0.058 Uiso 1 1 calc R
C47 C 0.7816(3) 1.2178(4) 0.66321(7) 0.0531(9) Uani 1 1 d .
H47 H 0.821767 1.293821 0.660954 0.064 Uiso 1 1 calc R
C48 C 0.7362(2) 1.2150(4) 0.68345(6) 0.0433(7) Uani 1 1 d .
H48 H 0.745167 1.288295 0.694760 0.052 Uiso 1 1 calc R
C49 C 0.6777(2) 1.1011(3) 0.68630(5) 0.0352(6) Uani 1 1 d .
C50 C 0.6619(2) 0.9909(3) 0.66991(5) 0.0388(7) Uani 1 1 d .
H50 H 0.621058 0.915695 0.672060 0.047 Uiso 1 1 calc R
C51 C 0.7731(2) 0.4422(3) 0.60032(5) 0.0384(7) Uani 1 1 d .
C52 C 0.6955(2) 0.4365(3) 0.58573(5) 0.0393(7) Uani 1 1 d .
H52 H 0.646954 0.495519 0.588808 0.047 Uiso 1 1 calc R
C53 C 0.6898(2) 0.3425(4) 0.56642(6) 0.0418(7) Uani 1 1 d .
H53 H 0.637050 0.337372 0.556811 0.050 Uiso 1 1 calc R
C54 C 0.7622(2) 0.2570(3) 0.56155(6) 0.0404(7) Uani 1 1 d .
C55 C 0.8389(2) 0.2576(4) 0.57644(6) 0.0472(8) Uani 1 1 d .
H55 H 0.886880 0.197442 0.573308 0.057 Uiso 1 1 calc R
C56 C 0.8445(2) 0.3484(4) 0.59622(6) 0.0459(8) Uani 1 1 d .
H56 H 0.895270 0.346405 0.606596 0.055 Uiso 1 1 calc R
C57 C 0.7852(2) 0.2408(3) 0.51994(6) 0.0380(7) Uani 1 1 d .
C58 C 0.8123(3) 0.3889(4) 0.52035(7) 0.0493(8) Uani 1 1 d .
H58 H 0.812791 0.441995 0.534269 0.059 Uiso 1 1 calc R
C59 C 0.8382(3) 0.4566(4) 0.50040(7) 0.0561(10) Uani 1 1 d .
H59 H 0.855379 0.555235 0.500949 0.067 Uiso 1 1 calc R
C60 C 0.8389(3) 0.3803(4) 0.47979(8) 0.0621(11) Uani 1 1 d .
H60 H 0.857478 0.425860 0.466410 0.075 Uiso 1 1 calc R
C61 C 0.8114(3) 0.2341(4) 0.47913(7) 0.0544(9) Uani 1 1 d .
H61 H 0.811344 0.182421 0.465083 0.065 Uiso 1 1 calc R
C62 C 0.7838(2) 0.1625(3) 0.49887(6) 0.0380(7) Uani 1 1 d .
C63 C 0.7530(2) 0.0021(3) 0.49685(5) 0.0345(6) Uani 1 1 d .
C64 C 0.7342(2) -0.0620(3) 0.52050(5) 0.0354(6) Uani 1 1 d .
C65 C 0.7373(2) 0.0223(3) 0.54095(5) 0.0336(6) Uani 1 1 d .
C66 C 0.7156(2) -0.0426(4) 0.56207(6) 0.0410(7) Uani 1 1 d .
H66 H 0.716702 0.014077 0.575643 0.049 Uiso 1 1 calc R
C67 C 0.6927(3) -0.1897(4) 0.56282(6) 0.0471(8) Uani 1 1 d .
H67 H 0.678893 -0.232198 0.576903 0.057 Uiso 1 1 calc R
C68 C 0.6902(3) -0.2742(4) 0.54267(7) 0.0562(9) Uani 1 1 d .
H68 H 0.674886 -0.373535 0.543150 0.067 Uiso 1 1 calc R
C69 C 0.7105(3) -0.2105(4) 0.52195(6) 0.0472(8) Uani 1 1 d .
H69 H 0.708303 -0.268084 0.508466 0.057 Uiso 1 1 calc R
C70 C 0.8206(2) -0.0922(3) 0.48468(6) 0.0390(7) Uani 1 1 d .
C71 C 0.9079(2) -0.1227(4) 0.49197(7) 0.0485(8) Uani 1 1 d .
H71 H 0.933099 -0.086027 0.506139 0.058 Uiso 1 1 calc R
C72 C 0.9582(3) -0.2099(4) 0.47769(9) 0.0643(12) Uani 1 1 d .
H72 H 1.017348 -0.232590 0.482377 0.077 Uiso 1 1 calc R
C73 C 0.9199(3) -0.2629(4) 0.45649(9) 0.0659(12) Uani 1 1 d .
H73 H 0.954334 -0.319887 0.447047 0.079 Uiso 1 1 calc R
C74 C 0.8330(3) -0.2333(5) 0.44921(8) 0.0640(11) Uani 1 1 d .
H74 H 0.808099 -0.270868 0.435077 0.077 Uiso 1 1 calc R
C75 C 0.7819(3) -0.1456(4) 0.46328(6) 0.0486(8) Uani 1 1 d .
C76 C 0.6887(2) -0.0971(4) 0.46006(6) 0.0492(8) Uani 1 1 d .
C77 C 0.6207(3) -0.1228(6) 0.44253(7) 0.0684(12) Uani 1 1 d .
H77 H 0.631614 -0.180415 0.429597 0.082 Uiso 1 1 calc R
C78 C 0.5366(3) -0.0615(6) 0.44457(8) 0.0736(13) Uani 1 1 d .
H78 H 0.491533 -0.076581 0.432747 0.088 Uiso 1 1 calc R
C79 C 0.5193(3) 0.0212(6) 0.46388(7) 0.0638(11) Uani 1 1 d .
H79 H 0.462198 0.059397 0.465175 0.077 Uiso 1 1 calc R
C80 C 0.5865(2) 0.0484(4) 0.48153(6) 0.0493(8) Uani 1 1 d .
H80 H 0.575038 0.105902 0.494440 0.059 Uiso 1 1 calc R
C81 C 0.6705(2) -0.0114(4) 0.47954(5) 0.0403(7) Uani 1 1 d .

loop_
_atom_site_aniso_label
_atom_site_aniso_U_11
_atom_site_aniso_U_22
_atom_site_aniso_U_33
_atom_site_aniso_U_23
_atom_site_aniso_U_13
_atom_site_aniso_U_12
O1 0.0432(13) 0.0627(15) 0.0375(11) 0.0135(10) 0.0147(10) 0.0180(11)
O2 0.0529(14) 0.0546(14) 0.0393(12) -0.0048(10) 0.0019(10) 0.0189(11)
O3 0.0690(17) 0.0456(13) 0.0379(12) -0.0082(10) -0.0067(11) 0.0222(12)
O4 0.0476(13) 0.0424(12) 0.0373(11) 0.0074(9) 0.0158(9) 0.0137(10)
N1 0.0344(14) 0.0531(16) 0.0388(13) -0.0017(12) 0.0118(11) -0.0081(12)
N2 0.0384(14) 0.0447(15) 0.0353(13) 0.0050(11) 0.0115(11) 0.0062(11)
N3 0.0379(14) 0.0387(13) 0.0315(12) 0.0023(10) 0.0085(10) 0.0054(11)
N4 0.0369(14) 0.0375(13) 0.0382(13) 0.0037(10) 0.0120(11) 0.0039(11)
N5 0.0502(16) 0.0389(14) 0.0314(12) 0.0002(10) 0.0041(11) 0.0097(12)
N6 0.0464(15) 0.0389(14) 0.0371(13) 0.0005(11) 0.0086(11) 0.0084(12)
N7 0.0512(16) 0.0419(15) 0.0360(13) -0.0018(11) 0.0063(12) 0.0094(12)
N8 0.0574(17) 0.0293(13) 0.0411(14) -0.0041(10) 0.0125(12) -0.0073(12)
C1 0.0419(19) 0.055(2) 0.0439(17) -0.0053(15) 0.0110(14) -0.0113(15)
C2 0.0400(17) 0.0418(17) 0.0427(16) 0.0003(13) 0.0089(13) -0.0059(14)
C3 0.0415(19) 0.056(2) 0.0488(18) -0.0019(16) 0.0116(15) -0.0119(16)
C4 0.050(2) 0.070(3) 0.054(2) -0.0014(18) 0.0040(17) -0.0152(19)
C5 0.063(3) 0.092(3) 0.0429(19) -0.002(2) 0.0039(17) -0.030(2)
C6 0.048(2) 0.089(3) 0.0466(19) -0.0048(19) 0.0121(16) -0.023(2)
C7 0.0392(17) 0.0427(17) 0.0396(16) 0.0014(13) 0.0098(13) -0.0042(13)
C8 0.0418(19) 0.0451(18) 0.0530(19) 0.0015(15) 0.0096(15) -0.0048(15)
C9 0.051(2) 0.045(2) 0.080(3) 0.0021(18) 0.023(2) -0.0012(16)
C10 0.072(3) 0.046(2) 0.121(4) 0.003(2) 0.036(3) 0.005(2)
C11 0.076(3) 0.044(2) 0.132(5) 0.014(3) 0.030(3) 0.001(2)
C12 0.067(3) 0.052(2) 0.098(3) 0.017(2) 0.025(2) -0.007(2)
C13 0.047(2) 0.049(2) 0.058(2) 0.0091(16) 0.0121(16) -0.0063(16)
C15 0.0402(18) 0.0516(19) 0.0421(17) 0.0019(14) 0.0091(14) -0.0071(15)
C16 0.046(2) 0.071(3) 0.0495(19) 0.0026(18) 0.0142(16) -0.0131(18)
C17 0.044(2) 0.083(3) 0.052(2) -0.004(2) 0.0184(17) -0.0074(19)
C18 0.053(2) 0.078(3) 0.060(2) -0.006(2) 0.0191(19) 0.009(2)
C19 0.049(2) 0.055(2) 0.056(2) -0.0029(17) 0.0115(16) 0.0021(17)
C20 0.0393(17) 0.0463(18) 0.0429(16) -0.0028(14) 0.0089(13) -0.0022(14)
C21 0.0382(17) 0.0376(16) 0.0370(15) 0.0055(12) 0.0077(12) -0.0015(13)
C22 0.0385(17) 0.0358(15) 0.0370(15) 0.0030(12) 0.0069(12) -0.0029(12)
C23 0.0400(18) 0.0436(17) 0.0446(17) 0.0043(14) 0.0080(14) -0.0058(14)
C24 0.0433(19) 0.0510(19) 0.0442(17) 0.0007(15) 0.0010(14) -0.0073(15)
C25 0.055(2) 0.058(2) 0.0393(17) -0.0024(15) 0.0072(15) -0.0080(17)
C26 0.0468(19) 0.057(2) 0.0374(16) 0.0041(14) 0.0112(14) -0.0067(16)
C27 0.0390(17) 0.0441(17) 0.0392(15) -0.0033(13) 0.0128(13) -0.0060(14)
C28 0.0367(17) 0.0411(17) 0.0453(17) -0.0005(13) 0.0109(13) 0.0014(13)
C29 0.0364(16) 0.0408(16) 0.0407(16) 0.0016(13) 0.0094(13) -0.0002(13)
C30 0.0372(16) 0.0357(15) 0.0351(14) -0.0014(12) 0.0104(12) -0.0001(12)
C31 0.0428(18) 0.0424(17) 0.0419(16) 0.0023(13) 0.0096(13) 0.0034(14)
C32 0.0437(18) 0.0424(17) 0.0421(16) 0.0073(13) 0.0092(14) -0.0026(14)
C33 0.0345(15) 0.0366(15) 0.0310(13) -0.0023(11) 0.0053(11) -0.0004(12)
C34 0.0407(17) 0.0355(15) 0.0318(14) 0.0001(11) 0.0088(12) 0.0029(13)
C35 0.0380(17) 0.0441(17) 0.0323(14) 0.0001(12) 0.0083(12) 0.0054(13)
C36 0.0371(17) 0.0490(18) 0.0336(14) 0.0057(13) 0.0100(12) 0.0103(14)
C37 0.051(2) 0.0468(18) 0.0418(17) -0.0025(14) 0.0038(15) 0.0065(15)
C38 0.0392(18) 0.0484(19) 0.055(2) 0.0040(15) 0.0064(15) -0.0032(15)
C39 0.0414(18) 0.053(2) 0.0470(18) 0.0115(15) 0.0142(14) 0.0046(15)
C40 0.0419(17) 0.0437(17) 0.0326(14) 0.0013(12) 0.0045(12) 0.0129(14)
C41 0.0325(16) 0.0469(18) 0.0397(16) 0.0052(13) 0.0054(12) 0.0038(13)
C42 0.0399(17) 0.0391(16) 0.0319(14) 0.0001(12) 0.0061(12) 0.0061(13)
C43 0.0422(17) 0.0379(16) 0.0366(15) 0.0017(12) 0.0118(13) 0.0014(13)
C44 0.0497(19) 0.0408(17) 0.0323(14) -0.0005(12) 0.0068(13) 0.0115(14)
C45 0.0513(19) 0.0387(16) 0.0332(15) -0.0015(12) 0.0034(13) 0.0140(14)
C46 0.057(2) 0.052(2) 0.0390(16) 0.0095(14) 0.0175(15) 0.0084(16)
C47 0.058(2) 0.0444(19) 0.060(2) 0.0078(16) 0.0196(18) -0.0051(16)
C48 0.052(2) 0.0344(16) 0.0444(17) -0.0020(13) 0.0059(14) -0.0014(14)
C49 0.0378(16) 0.0347(15) 0.0340(14) 0.0038(12) 0.0084(12) 0.0050(12)
C50 0.0470(18) 0.0324(15) 0.0376(15) 0.0029(12) 0.0069(13) 0.0046(13)
C51 0.0476(18) 0.0322(15) 0.0368(15) 0.0017(12) 0.0127(13) 0.0013(13)
C52 0.0430(18) 0.0347(15) 0.0415(16) -0.0001(12) 0.0114(13) 0.0005(13)
C53 0.0453(18) 0.0373(16) 0.0433(16) 0.0008(13) 0.0070(14) -0.0056(14)
C54 0.0506(19) 0.0296(14) 0.0424(16) -0.0048(12) 0.0125(14) -0.0054(13)
C55 0.050(2) 0.0384(17) 0.0542(19) -0.0099(15) 0.0111(16) 0.0039(15)
C56 0.0475(19) 0.0422(17) 0.0480(18) -0.0075(14) 0.0033(15) 0.0034(15)
C57 0.0416(17) 0.0299(14) 0.0440(16) 0.0000(12) 0.0132(13) 0.0010(12)
C58 0.061(2) 0.0323(16) 0.058(2) -0.0066(14) 0.0211(17) -0.0032(15)
C59 0.073(3) 0.0291(16) 0.070(2) 0.0015(16) 0.028(2) -0.0035(16)
C60 0.089(3) 0.0388(19) 0.063(2) 0.0061(17) 0.031(2) -0.0037(19)
C61 0.080(3) 0.0355(17) 0.0503(19) 0.0014(15) 0.0239(18) -0.0007(17)
C62 0.0441(18) 0.0273(14) 0.0440(16) 0.0005(12) 0.0127(13) 0.0015(12)
C63 0.0380(16) 0.0272(14) 0.0393(15) -0.0036(11) 0.0096(12) -0.0003(12)
C64 0.0362(16) 0.0272(14) 0.0431(16) -0.0003(12) 0.0051(12) 0.0018(11)
C65 0.0349(15) 0.0270(13) 0.0390(15) -0.0002(11) 0.0029(12) -0.0009(11)
C66 0.0491(19) 0.0371(16) 0.0369(15) 0.0016(12) 0.0029(13) -0.0023(14)
C67 0.059(2) 0.0376(17) 0.0452(18) 0.0076(14) 0.0039(15) -0.0033(15)
C68 0.080(3) 0.0312(16) 0.058(2) 0.0042(15) 0.0120(19) -0.0057(17)
C69 0.063(2) 0.0321(16) 0.0474(18) -0.0026(13) 0.0093(16) -0.0028(15)
C70 0.0391(17) 0.0296(14) 0.0501(17) -0.0032(13) 0.0143(14) -0.0011(12)
C71 0.0439(19) 0.0331(16) 0.070(2) -0.0005(15) 0.0128(16) -0.0015(14)
C72 0.047(2) 0.045(2) 0.104(3) 0.003(2) 0.030(2) 0.0032(17)
C73 0.070(3) 0.045(2) 0.088(3) -0.014(2) 0.039(2) 0.0014(19)
C74 0.069(3) 0.055(2) 0.072(3) -0.020(2) 0.033(2) -0.004(2)
C75 0.057(2) 0.0404(17) 0.0508(19) -0.0117(15) 0.0206(16) -0.0041(15)
C76 0.050(2) 0.055(2) 0.0437(18) -0.0080(15) 0.0110(15) -0.0019(16)
C77 0.069(3) 0.091(3) 0.046(2) -0.016(2) 0.0075(19) -0.010(2)
C78 0.057(3) 0.111(4) 0.051(2) -0.003(2) -0.0014(19) -0.005(3)
C79 0.044(2) 0.089(3) 0.058(2) 0.013(2) 0.0064(17) 0.004(2)
C80 0.048(2) 0.056(2) 0.0448(18) 0.0069(15) 0.0104(15) 0.0050(16)
C81 0.0427(18) 0.0417(17) 0.0373(15) 0.0017(13) 0.0081(13) -0.0006(14)

loop_
_atom_type_symbol
_atom_type_description
_atom_type_scat_dispersion_real
_atom_type_scat_dispersion_imag
_atom_type_scat_source
C C 0.0181 0.0091 'International Tables Vol C Tables 4.2.6.8 and 6.1.1.4'
H H 0.0000 0.0000 'International Tables Vol C Tables 4.2.6.8 and 6.1.1.4'
N N 0.0311 0.0180 'International Tables Vol C Tables 4.2.6.8 and 6.1.1.4'
O O 0.0492 0.0322 'International Tables Vol C Tables 4.2.6.8 and 6.1.1.4'

loop_
_geom_angle_atom_site_label_1
_geom_angle_atom_site_label_2
_geom_angle_atom_site_label_3
_geom_angle
C35 O1 C36 118.6(2)
C42 O2 C40 119.4(2)
C44 O3 C45 116.7(3)
C34 O4 C49 117.5(2)
C1 N1 C22 120.0(3)
C1 N1 C27 118.5(3)
C22 N1 C27 118.7(3)
C35 N2 C33 113.5(3)
C34 N3 C35 112.0(3)
C34 N4 C33 113.7(3)
C42 N5 C44 112.2(3)
C42 N6 C43 113.1(3)
C44 N7 C43 113.1(3)
C57 N8 C54 118.6(3)
C57 N8 C65 121.9(3)
C65 N8 C54 119.3(3)
C2 C1 N1 119.1(3)
C6 C1 N1 121.6(3)
C6 C1 C2 119.2(3)
C1 C2 C3 118.7(3)
C1 C2 C7 120.2(3)
C3 C2 C7 120.8(3)
C2 C3 H3 119.1
C4 C3 C2 121.8(3)
C4 C3 H3 119.1
C3 C4 H4 120.7
C5 C4 C3 118.7(4)
C5 C4 H4 120.7
C4 C5 H5 119.8
C4 C5 C6 120.4(4)
C6 C5 H5 119.8
C1 C6 H6 119.5
C5 C6 C1 121.0(3)
C5 C6 H6 119.5
C2 C7 C8 108.1(3)
C2 C7 C21 109.4(3)
C20 C7 C2 112.2(3)
C20 C7 C8 101.4(3)
C20 C7 C21 113.1(3)
C21 C7 C8 112.4(3)
C9 C8 C7 129.1(3)
C9 C8 C13 120.5(3)
C13 C8 C7 110.4(3)
C8 C9 H9 120.6
C10 C9 C8 118.9(4)
C10 C9 H9 120.6
C9 C10 H10 119.3
C9 C10 C11 121.4(4)
C11 C10 H10 119.3
C10 C11 H11 120.2
C12 C11 C10 119.5(4)
C12 C11 H11 120.2
C11 C12 H12 120.2
C11 C12 C13 119.5(4)
C13 C12 H12 120.2
C8 C13 C15 108.7(3)
C12 C13 C8 120.2(4)
C12 C13 C15 131.1(3)
C16 C15 C13 130.8(3)
C16 C15 C20 121.0(3)
C20 C15 C13 108.2(3)
C15 C16 H16 120.9
C17 C16 C15 118.2(4)
C17 C16 H16 120.9
C16 C17 H17 119.3
C16 C17 C18 121.4(3)
C18 C17 H17 119.3
C17 C18 H18 119.4
C17 C18 C19 121.2(4)
C19 C18 H18 119.4
C18 C19 H19 121.0
C20 C19 C18 118.0(4)
C20 C19 H19 121.0
C15 C20 C7 111.2(3)
C19 C20 C7 128.5(3)
C19 C20 C15 120.3(3)
C22 C21 C7 119.8(3)
C26 C21 C7 121.8(3)
C26 C21 C22 118.4(3)
C21 C22 N1 119.6(3)
C23 C22 N1 120.7(3)
C23 C22 C21 119.7(3)
C22 C23 H23 119.8
C24 C23 C22 120.4(3)
C24 C23 H23 119.8
C23 C24 H24 119.9
C23 C24 C25 120.2(3)
C25 C24 H24 119.9
C24 C25 H25 120.1
C26 C25 C24 119.7(3)
C26 C25 H25 120.1
C21 C26 H26 119.2
C25 C26 C21 121.6(3)
C25 C26 H26 119.2
C28 C27 N1 121.0(3)
C28 C27 C32 119.5(3)
C32 C27 N1 119.4(3)
C27 C28 H28 119.7
C27 C28 C29 120.6(3)
C29 C28 H28 119.7
C28 C29 H29 120.1
C28 C29 C30 119.9(3)
C30 C29 H29 120.1
C29 C30 C33 119.9(3)
C31 C30 C29 119.6(3)
C31 C30 C33 120.5(3)
C30 C31 H31 120.3
C32 C31 C30 119.4(3)
C32 C31 H31 120.3
C27 C32 H32 119.6
C31 C32 C27 120.9(3)
C31 C32 H32 119.6
N2 C33 N4 124.9(3)
N2 C33 C30 118.9(3)
N4 C33 C30 116.2(3)
N3 C34 O4 119.1(3)
N3 C34 N4 127.7(3)
N4 C34 O4 113.2(3)
N2 C35 O1 113.6(3)
N2 C35 N3 128.1(3)
N3 C35 O1 118.3(3)
C37 C36 O1 118.7(3)
C37 C36 C41 122.3(3)
C41 C36 O1 118.9(3)
C36 C37 H37 120.4
C36 C37 C38 119.1(3)
C38 C37 H37 120.4
C37 C38 H38 119.8
C39 C38 C37 120.3(3)
C39 C38 H38 119.8
C38 C39 H39 120.7
C40 C39 C38 118.6(3)
C40 C39 H39 120.7
C39 C40 O2 117.9(3)
C39 C40 C41 122.7(3)
C41 C40 O2 119.1(3)
C36 C41 H41 121.5
C40 C41 C36 116.9(3)
C40 C41 H41 121.5
N5 C42 O2 119.5(3)
N5 C42 N6 127.9(3)
N6 C42 O2 112.6(3)
N6 C43 N7 125.6(3)
N6 C43 C51 117.9(3)
N7 C43 C51 116.5(3)
N5 C44 O3 118.0(3)
N7 C44 O3 114.1(3)
N7 C44 N5 127.9(3)
C46 C45 O3 119.5(3)
C50 C45 O3 117.9(3)
C50 C45 C46 122.5(3)
C45 C46 H46 120.8
C45 C46 C47 118.4(3)
C47 C46 H46 120.8
C46 C47 H47 119.5
C46 C47 C48 121.1(3)
C48 C47 H47 119.5
C47 C48 H48 121.0
C49 C48 C47 118.1(3)
C49 C48 H48 121.0
C48 C49 O4 119.0(3)
C48 C49 C50 122.9(3)
C50 C49 O4 117.9(3)
C45 C50 C49 117.1(3)
C45 C50 H50 121.5
C49 C50 H50 121.5
C52 C51 C43 121.0(3)
C52 C51 C56 119.7(3)
C56 C51 C43 119.3(3)
C51 C52 H52 119.9
C51 C52 C53 120.2(3)
C53 C52 H52 119.9
C52 C53 H53 120.0
C54 C53 C52 120.1(3)
C54 C53 H53 120.0
C53 C54 N8 119.6(3)
C53 C54 C55 120.4(3)
C55 C54 N8 120.0(3)
C54 C55 H55 120.0
C54 C55 C56 120.1(3)
C56 C55 H55 120.0
C51 C56 H56 120.3
C55 C56 C51 119.5(3)
C55 C56 H56 120.3
N8 C57 C58 120.3(3)
C62 C57 N8 120.6(3)
C62 C57 C58 119.1(3)
C57 C58 H58 119.6
C59 C58 C57 120.8(3)
C59 C58 H58 119.6
C58 C59 H59 119.6
C60 C59 C58 120.7(3)
C60 C59 H59 119.6
C59 C60 H60 120.5
C59 C60 C61 119.0(3)
C61 C60 H60 120.5
C60 C61 H61 119.1
C60 C61 C62 121.9(3)
C62 C61 H61 119.1
C57 C62 C63 122.3(3)
C61 C62 C57 118.5(3)
C61 C62 C63 119.2(3)
C62 C63 C70 111.1(2)
C62 C63 C81 110.5(3)
C64 C63 C62 111.8(2)
C64 C63 C70 111.4(2)
C64 C63 C81 110.6(2)
C70 C63 C81 101.0(2)
C65 C64 C63 122.8(3)
C65 C64 C69 118.1(3)
C69 C64 C63 119.1(3)
N8 C65 C66 119.8(3)
C64 C65 N8 120.3(3)
C64 C65 C66 119.9(3)
C65 C66 H66 119.8
C67 C66 C65 120.4(3)
C67 C66 H66 119.8
C66 C67 H67 120.0
C66 C67 C68 120.1(3)
C68 C67 H67 120.0
C67 C68 H68 120.2
C69 C68 C67 119.6(3)
C69 C68 H68 120.2
C64 C69 H69 119.0
C68 C69 C64 122.0(3)
C68 C69 H69 119.0
C71 C70 C63 128.4(3)
C71 C70 C75 121.4(3)
C75 C70 C63 110.2(3)
C70 C71 H71 120.7
C70 C71 C72 118.6(4)
C72 C71 H71 120.7
C71 C72 H72 120.0
C73 C72 C71 120.1(4)
C73 C72 H72 120.0
C72 C73 H73 119.3
C74 C73 C72 121.5(4)
C74 C73 H73 119.3
C73 C74 H74 120.5
C73 C74 C75 119.1(4)
C75 C74 H74 120.5
C70 C75 C76 109.7(3)
C74 C75 C70 119.4(4)
C74 C75 C76 131.0(4)
C77 C76 C75 132.9(3)
C77 C76 C81 119.3(4)
C81 C76 C75 107.8(3)
C76 C77 H77 120.3
C78 C77 C76 119.4(4)
C78 C77 H77 120.3
C77 C78 H78 119.6
C79 C78 C77 120.7(4)
C79 C78 H78 119.6
C78 C79 H79 119.7
C78 C79 C80 120.6(4)
C80 C79 H79 119.7
C79 C80 H80 120.5
C81 C80 C79 118.9(4)
C81 C80 H80 120.5
C76 C81 C63 111.3(3)
C80 C81 C63 127.7(3)
C80 C81 C76 121.0(3)

loop_
_geom_bond_atom_site_label_1
_geom_bond_atom_site_label_2
_geom_bond_distance
O1 C35 1.346(4)
O1 C36 1.411(4)
O2 C40 1.420(4)
O2 C42 1.340(4)
O3 C44 1.346(4)
O3 C45 1.409(4)
O4 C34 1.345(4)
O4 C49 1.410(3)
N1 C1 1.406(4)
N1 C22 1.409(4)
N1 C27 1.433(4)
N2 C33 1.333(4)
N2 C35 1.323(4)
N3 C34 1.319(4)
N3 C35 1.329(4)
N4 C33 1.349(4)
N4 C34 1.324(4)
N5 C42 1.320(4)
N5 C44 1.328(4)
N6 C42 1.335(4)
N6 C43 1.338(4)
N7 C43 1.346(4)
N7 C44 1.325(4)
N8 C54 1.432(4)
N8 C57 1.401(4)
N8 C65 1.403(4)
C1 C2 1.397(4)
C1 C6 1.393(5)
C2 C3 1.400(5)
C2 C7 1.528(5)
C3 H3 0.9300
C3 C4 1.390(5)
C4 H4 0.9300
C4 C5 1.381(6)
C5 H5 0.9300
C5 C6 1.385(6)
C6 H6 0.9300
C7 C8 1.534(5)
C7 C20 1.520(4)
C7 C21 1.532(5)
C8 C9 1.382(5)
C8 C13 1.396(5)
C9 H9 0.9300
C9 C10 1.378(6)
C10 H10 0.9300
C10 C11 1.399(7)
C11 H11 0.9300
C11 C12 1.382(7)
C12 H12 0.9300
C12 C13 1.390(6)
C13 C15 1.478(5)
C15 C16 1.394(5)
C15 C20 1.395(5)
C16 H16 0.9300
C16 C17 1.368(6)
C17 H17 0.9300
C17 C18 1.370(6)
C18 H18 0.9300
C18 C19 1.400(5)
C19 H19 0.9300
C19 C20 1.379(5)
C21 C22 1.401(4)
C21 C26 1.386(5)
C22 C23 1.397(5)
C23 H23 0.9300
C23 C24 1.372(5)
C24 H24 0.9300
C24 C25 1.380(5)
C25 H25 0.9300
C25 C26 1.375(5)
C26 H26 0.9300
C27 C28 1.379(5)
C27 C32 1.386(5)
C28 H28 0.9300
C28 C29 1.379(4)
C29 H29 0.9300
C29 C30 1.401(4)
C30 C31 1.392(5)
C30 C33 1.482(4)
C31 H31 0.9300
C31 C32 1.385(4)
C32 H32 0.9300
C36 C37 1.360(5)
C36 C41 1.381(5)
C37 H37 0.9300
C37 C38 1.391(5)
C38 H38 0.9300
C38 C39 1.374(5)
C39 H39 0.9300
C39 C40 1.371(5)
C40 C41 1.380(4)
C41 H41 0.9300
C43 C51 1.481(4)
C45 C46 1.378(5)
C45 C50 1.374(4)
C46 H46 0.9300
C46 C47 1.379(5)
C47 H47 0.9300
C47 C48 1.385(5)
C48 H48 0.9300
C48 C49 1.371(5)
C49 C50 1.379(4)
C50 H50 0.9300
C51 C52 1.382(5)
C51 C56 1.399(5)
C52 H52 0.9300
C52 C53 1.392(5)
C53 H53 0.9300
C53 C54 1.377(5)
C54 C55 1.379(5)
C55 H55 0.9300
C55 C56 1.397(5)
C56 H56 0.9300
C57 C58 1.401(5)
C57 C62 1.397(4)
C58 H58 0.9300
C58 C59 1.377(5)
C59 H59 0.9300
C59 C60 1.368(6)
C60 H60 0.9300
C60 C61 1.387(5)
C61 H61 0.9300
C61 C62 1.391(5)
C62 C63 1.527(4)
C63 C64 1.517(4)
C63 C70 1.531(4)
C63 C81 1.532(5)
C64 C65 1.395(4)
C64 C69 1.396(4)
C65 C66 1.403(4)
C66 H66 0.9300
C66 C67 1.377(5)
C67 H67 0.9300
C67 C68 1.382(5)
C68 H68 0.9300
C68 C69 1.372(5)
C69 H69 0.9300
C70 C71 1.371(5)
C70 C75 1.402(5)
C71 H71 0.9300
C71 C72 1.397(5)
C72 H72 0.9300
C72 C73 1.388(7)
C73 H73 0.9300
C73 C74 1.364(7)
C74 H74 0.9300
C74 C75 1.398(5)
C75 C76 1.463(5)
C76 C77 1.395(6)
C76 C81 1.401(5)
C77 H77 0.9300
C77 C78 1.389(7)
C78 H78 0.9300
C78 C79 1.375(7)
C79 H79 0.9300
C79 C80 1.395(6)
C80 H80 0.9300
C80 C81 1.382(5)
